data_7004181
loop_
_publ_author_name
'Kilpin, Kelly J.'
'Henderson, William'
'Nicholson, Brian K.'

_publ_section_title
;
 Cycloauration of pyridyl sulfonamides
;
_journal_issue 29
_journal_name_full 'Dalton Transactions'
_journal_page_first 3899
_journal_page_last 3906
_journal_paper_doi 10.1039/b803835j
_journal_year 2008
_chemical_formula_moiety 'C7 H9 Au Cl2 N2 O2 S'
_chemical_formula_sum 'C7 H9 Au Cl2 N2 O2 S'
_chemical_formula_weight 453.09
_chemical_name_systematic
;
?
;
_space_group_IT_number 2
_symmetry_cell_setting triclinic
_symmetry_space_group_name_Hall '-P 1'
_symmetry_space_group_name_H-M 'P -1'
_atom_sites_solution_hydrogens geom
_atom_sites_solution_primary direct
_atom_sites_solution_secondary difmap
_audit_creation_method SHELXL-97
_cell_angle_alpha 99.383(1)
_cell_angle_beta 95.785(1)
_cell_angle_gamma 102.127(1)
_cell_formula_units_Z 4
_cell_length_a 7.3424(1)
_cell_length_b 9.2813(1)
_cell_length_c 17.2700(2)
_cell_measurement_reflns_used 8192
_cell_measurement_temperature 87
_cell_measurement_theta_max 34
_cell_measurement_theta_min 2
_cell_volume 1124.06(2)
_computing_structure_refinement 'SHELXL-97 (Sheldrick, 1997)'
_diffrn_ambient_temperature 87
_diffrn_measured_fraction_theta_full 0.990
_diffrn_measured_fraction_theta_max 0.990
_diffrn_radiation_monochromator graphite
_diffrn_radiation_source 'fine-focus sealed tube'
_diffrn_radiation_type MoK\a
_diffrn_radiation_wavelength 0.71073
_diffrn_reflns_av_R_equivalents 0.0212
_diffrn_reflns_av_sigmaI/netI 0.0259
_diffrn_reflns_limit_h_max 9
_diffrn_reflns_limit_h_min -9
_diffrn_reflns_limit_k_max 11
_diffrn_reflns_limit_k_min -11
_diffrn_reflns_limit_l_max 21
_diffrn_reflns_limit_l_min -21
_diffrn_reflns_number 10969
_diffrn_reflns_theta_full 26.40
_diffrn_reflns_theta_max 26.40
_diffrn_reflns_theta_min 2.29
_exptl_absorpt_coefficient_mu 13.728
_exptl_absorpt_correction_T_max 0.1699
_exptl_absorpt_correction_T_min 0.1138
_exptl_absorpt_correction_type multi-scan
_exptl_absorpt_process_details SADABS
_exptl_crystal_colour orange
_exptl_crystal_density_diffrn 2.677
_exptl_crystal_density_method 'not measured'
_exptl_crystal_description blocks
_exptl_crystal_F_000 840
_exptl_crystal_size_max 0.28
_exptl_crystal_size_mid 0.24
_exptl_crystal_size_min 0.20
_refine_diff_density_max 1.230
_refine_diff_density_min -1.286
_refine_diff_density_rms 0.153
_refine_ls_extinction_method none
_refine_ls_goodness_of_fit_ref 1.117
_refine_ls_hydrogen_treatment constr
_refine_ls_matrix_type full
_refine_ls_number_parameters 273
_refine_ls_number_reflns 4562
_refine_ls_number_restraints 0
_refine_ls_restrained_S_all 1.117
_refine_ls_R_factor_all 0.0218
_refine_ls_R_factor_gt 0.0203
_refine_ls_shift/su_max 0.001
_refine_ls_shift/su_mean 0.000
_refine_ls_structure_factor_coef Fsqd
_refine_ls_weighting_details 'calc w=1/[\s^2^(Fo^2^)+(0.0201P)^2^+3.0458P] where P=(Fo^2^+2Fc^2^)/3'
_refine_ls_weighting_scheme calc
_refine_ls_wR_factor_gt 0.0503
_refine_ls_wR_factor_ref 0.0512
_reflns_number_gt 4360
_reflns_number_total 4562
_reflns_threshold_expression >2sigma(I)
_cod_data_source_file b803835j.txt
_cod_data_source_block kk28
_cod_depositor_comments
;
The following automatic conversions were performed:
'_symmetry_cell_setting' value 'Triclinic' changed to 'triclinic'
according to '/home/saulius/struct/CIF-dictionaries/cif_core.dic'
dictionary named 'cif_core.dic' version 2.4.1 from 2010-06-29.

Automatic conversion script
Id: cif_fix_enum 1527 2010-12-29 10:47:43Z saulius 
;
_cod_original_sg_symbol_H-M P-1
_cod_database_code 7004181

loop_
_symmetry_equiv_pos_as_xyz
'x, y, z'
'-x, -y, -z'

loop_
_atom_site_label
_atom_site_type_symbol
_atom_site_fract_x
_atom_site_fract_y
_atom_site_fract_z
_atom_site_U_iso_or_equiv
_atom_site_adp_type
_atom_site_occupancy
_atom_site_symmetry_multiplicity
_atom_site_calc_flag
_atom_site_refinement_flags
_atom_site_disorder_assembly
_atom_site_disorder_group
Au1 Au 0.746621(19) 0.058658(15) 0.473083(8) 0.01147(5) Uani 1 1 d . . .
Cl11 Cl 0.82444(14) -0.03252(11) 0.58412(6) 0.0173(2) Uani 1 1 d . . .
Cl12 Cl 0.63604(14) -0.18110(11) 0.40607(6) 0.01758(19) Uani 1 1 d . . .
S1 S 0.68758(14) 0.10293(11) 0.28925(6) 0.01433(19) Uani 1 1 d . . .
O11 O 0.7119(4) 0.2333(3) 0.25180(17) 0.0170(6) Uani 1 1 d . . .
O12 O 0.8179(4) 0.0089(3) 0.27911(18) 0.0202(6) Uani 1 1 d . . .
N11 N 0.8174(5) 0.2778(4) 0.53046(19) 0.0125(6) Uani 1 1 d . . .
N12 N 0.6980(5) 0.1640(4) 0.3832(2) 0.0163(7) Uani 1 1 d . . .
C11 C 0.9272(5) 0.3314(4) 0.6010(2) 0.0144(8) Uani 1 1 d . . .
H11 H 0.9817 0.2669 0.6265 0.017 Uiso 1 1 calc R . .
C12 C 0.9594(6) 0.4808(5) 0.6357(2) 0.0172(8) Uani 1 1 d . . .
H12 H 1.0348 0.5169 0.6845 0.021 Uiso 1 1 calc R . .
C13 C 0.8784(6) 0.5769(5) 0.5972(2) 0.0168(8) Uani 1 1 d . . .
H13 H 0.8976 0.6777 0.6204 0.020 Uiso 1 1 calc R . .
C14 C 0.7684(6) 0.5214(5) 0.5239(2) 0.0155(8) Uani 1 1 d . . .
H14 H 0.7145 0.5849 0.4973 0.019 Uiso 1 1 calc R . .
C15 C 0.7396(5) 0.3709(4) 0.4908(2) 0.0131(8) Uani 1 1 d . . .
C16 C 0.6251(6) 0.2968(4) 0.4115(2) 0.0156(8) Uani 1 1 d . . .
H16A H 0.4930 0.2669 0.4169 0.019 Uiso 1 1 calc R . .
H16B H 0.6388 0.3652 0.3745 0.019 Uiso 1 1 calc R . .
C17 C 0.4600(6) -0.0076(5) 0.2532(3) 0.0219(9) Uani 1 1 d . . .
H17A H 0.4510 -0.0441 0.1973 0.033 Uiso 1 1 calc R . .
H17B H 0.3694 0.0519 0.2626 0.033 Uiso 1 1 calc R . .
H17C H 0.4355 -0.0911 0.2800 0.033 Uiso 1 1 calc R . .
Au2 Au 0.472287(19) 0.378740(16) 0.160574(9) 0.01306(5) Uani 1 1 d . . .
Cl22 Cl 0.19360(14) 0.20964(12) 0.15311(7) 0.0223(2) Uani 1 1 d . . .
Cl21 Cl 0.41266(15) 0.51478(13) 0.27367(6) 0.0220(2) Uani 1 1 d . . .
S2 S 0.42235(14) 0.26262(11) -0.02119(6) 0.01433(19) Uani 1 1 d . . .
O21 O 0.5453(4) 0.2823(4) -0.08061(17) 0.0211(6) Uani 1 1 d . . .
O22 O 0.2954(4) 0.3601(3) -0.00925(17) 0.0173(6) Uani 1 1 d . . .
N21 N 0.7287(4) 0.5166(4) 0.16229(19) 0.0127(7) Uani 1 1 d . . .
N22 N 0.5464(5) 0.2649(4) 0.0633(2) 0.0150(7) Uani 1 1 d . . .
C21 C 0.7890(6) 0.6577(5) 0.2046(2) 0.0153(8) Uani 1 1 d . . .
H21 H 0.7096 0.6997 0.2354 0.018 Uiso 1 1 calc R . .
C22 C 0.9675(6) 0.7400(5) 0.2024(2) 0.0169(8) Uani 1 1 d . . .
H22 H 1.0082 0.8376 0.2310 0.020 Uiso 1 1 calc R . .
C23 C 1.0858(6) 0.6757(5) 0.1571(3) 0.0183(8) Uani 1 1 d . . .
H23 H 1.2079 0.7292 0.1566 0.022 Uiso 1 1 calc R . .
C24 C 1.0230(5) 0.5330(5) 0.1127(2) 0.0152(8) Uani 1 1 d . . .
H24 H 1.1010 0.4897 0.0817 0.018 Uiso 1 1 calc R . .
C25 C 0.8396(5) 0.4543(4) 0.1152(2) 0.0122(7) Uani 1 1 d . . .
C26 C 0.7552(5) 0.2989(4) 0.0700(3) 0.0159(8) Uani 1 1 d . . .
H26A H 0.7924 0.2890 0.0174 0.019 Uiso 1 1 calc R . .
H26B H 0.8025 0.2273 0.0968 0.019 Uiso 1 1 calc R . .
C27 C 0.2857(6) 0.0770(5) -0.0473(3) 0.0238(10) Uani 1 1 d . . .
H27A H 0.2051 0.0656 -0.0964 0.036 Uiso 1 1 calc R . .
H27B H 0.2104 0.0557 -0.0064 0.036 Uiso 1 1 calc R . .
H27C H 0.3671 0.0086 -0.0534 0.036 Uiso 1 1 calc R . .

loop_
_atom_site_aniso_label
_atom_site_aniso_U_11
_atom_site_aniso_U_22
_atom_site_aniso_U_33
_atom_site_aniso_U_23
_atom_site_aniso_U_13
_atom_site_aniso_U_12
Au1 0.01175(8) 0.01073(8) 0.01225(8) 0.00268(6) 0.00147(6) 0.00299(6)
Cl11 0.0196(5) 0.0172(5) 0.0164(5) 0.0070(4) 0.0015(4) 0.0045(4)
Cl12 0.0211(5) 0.0126(4) 0.0177(5) 0.0013(4) 0.0008(4) 0.0029(4)
S1 0.0155(5) 0.0150(5) 0.0120(5) 0.0018(4) 0.0005(4) 0.0036(4)
O11 0.0199(15) 0.0166(14) 0.0141(14) 0.0048(11) 0.0000(11) 0.0028(12)
O12 0.0224(15) 0.0230(16) 0.0169(15) 0.0018(12) 0.0039(12) 0.0099(13)
N11 0.0131(16) 0.0141(16) 0.0111(16) 0.0028(13) 0.0023(13) 0.0039(13)
N12 0.0196(17) 0.0130(16) 0.0159(17) 0.0036(13) -0.0015(14) 0.0044(14)
C11 0.0136(18) 0.0153(19) 0.0133(19) 0.0029(15) 0.0028(15) 0.0004(15)
C12 0.0147(19) 0.022(2) 0.0128(19) 0.0013(16) 0.0039(15) 0.0011(16)
C13 0.0166(19) 0.0137(19) 0.019(2) 0.0000(16) 0.0093(16) 0.0007(16)
C14 0.0141(19) 0.017(2) 0.018(2) 0.0047(16) 0.0064(16) 0.0056(16)
C15 0.0115(18) 0.0164(19) 0.0144(19) 0.0063(15) 0.0042(15) 0.0058(15)
C16 0.0155(19) 0.0135(19) 0.017(2) 0.0018(15) 0.0012(16) 0.0033(16)
C17 0.020(2) 0.023(2) 0.018(2) 0.0012(18) -0.0031(17) 0.0007(18)
Au2 0.01061(8) 0.01619(9) 0.01314(8) 0.00449(6) 0.00147(6) 0.00351(6)
Cl22 0.0130(5) 0.0255(5) 0.0291(6) 0.0117(4) 0.0019(4) 0.0011(4)
Cl21 0.0200(5) 0.0307(6) 0.0168(5) 0.0034(4) 0.0075(4) 0.0076(4)
S2 0.0140(4) 0.0132(4) 0.0150(5) 0.0013(4) -0.0008(4) 0.0037(4)
O21 0.0198(15) 0.0281(17) 0.0150(15) 0.0009(13) 0.0039(12) 0.0062(13)
O22 0.0174(14) 0.0190(14) 0.0165(14) 0.0031(12) 0.0006(11) 0.0072(12)
N21 0.0112(15) 0.0167(16) 0.0117(16) 0.0053(13) 0.0006(12) 0.0053(13)
N22 0.0119(16) 0.0191(17) 0.0121(16) 0.0013(13) -0.0025(13) 0.0031(14)
C21 0.018(2) 0.0172(19) 0.0120(19) 0.0046(15) 0.0012(15) 0.0072(16)
C22 0.018(2) 0.016(2) 0.015(2) -0.0003(16) -0.0006(16) 0.0054(16)
C23 0.0136(19) 0.020(2) 0.020(2) 0.0041(17) 0.0003(16) 0.0012(16)
C24 0.0106(18) 0.018(2) 0.017(2) 0.0036(16) -0.0005(15) 0.0044(16)
C25 0.0109(18) 0.0135(18) 0.0127(18) 0.0048(15) -0.0012(14) 0.0037(15)
C26 0.0103(18) 0.0153(19) 0.020(2) 0.0003(16) -0.0001(15) 0.0023(15)
C27 0.024(2) 0.016(2) 0.027(2) 0.0000(18) -0.0081(19) 0.0022(18)

loop_
_atom_type_symbol
_atom_type_description
_atom_type_scat_dispersion_real
_atom_type_scat_dispersion_imag
_atom_type_scat_source
C C 0.0033 0.0016 'International Tables Vol C Tables 4.2.6.8 and 6.1.1.4'
H H 0.0000 0.0000 'International Tables Vol C Tables 4.2.6.8 and 6.1.1.4'
N N 0.0061 0.0033 'International Tables Vol C Tables 4.2.6.8 and 6.1.1.4'
O O 0.0106 0.0060 'International Tables Vol C Tables 4.2.6.8 and 6.1.1.4'
S S 0.1246 0.1234 'International Tables Vol C Tables 4.2.6.8 and 6.1.1.4'
Cl Cl 0.1484 0.1585 'International Tables Vol C Tables 4.2.6.8 and 6.1.1.4'
Au Au -2.0133 8.8022 'International Tables Vol C Tables 4.2.6.8 and 6.1.1.4'

loop_
_geom_angle_atom_site_label_1
_geom_angle_atom_site_label_2
_geom_angle_atom_site_label_3
_geom_angle
_geom_angle_site_symmetry_1
_geom_angle_site_symmetry_3
_geom_angle_publ_flag
N12 Au1 N11 78.98(13) . . ?
N12 Au1 Cl12 98.02(10) . . ?
N11 Au1 Cl12 173.78(10) . . ?
N12 Au1 Cl11 172.72(10) . . ?
N11 Au1 Cl11 94.08(10) . . ?
Cl12 Au1 Cl11 89.09(4) . . ?
O12 S1 O11 118.02(18) . . ?
O12 S1 N12 107.98(18) . . ?
O11 S1 N12 106.73(17) . . ?
O12 S1 C17 108.1(2) . . ?
O11 S1 C17 107.3(2) . . ?
N12 S1 C17 108.4(2) . . ?
C11 N11 C15 120.8(3) . . ?
C11 N11 Au1 125.7(3) . . ?
C15 N11 Au1 113.4(3) . . ?
C16 N12 S1 120.4(3) . . ?
C16 N12 Au1 109.9(3) . . ?
S1 N12 Au1 128.3(2) . . ?
N11 C11 C12 120.7(4) . . ?
C11 C12 C13 119.5(4) . . ?
C14 C13 C12 119.4(4) . . ?
C15 C14 C13 119.5(4) . . ?
N11 C15 C14 120.0(4) . . ?
N11 C15 C16 115.1(3) . . ?
C14 C15 C16 124.8(4) . . ?
N12 C16 C15 106.4(3) . . ?
N22 Au2 N21 82.09(13) . . ?
N22 Au2 Cl22 93.79(10) . . ?
N21 Au2 Cl22 175.49(10) . . ?
N22 Au2 Cl21 175.60(10) . . ?
N21 Au2 Cl21 93.89(10) . . ?
Cl22 Au2 Cl21 90.17(4) . . ?
O22 S2 O21 118.68(19) . . ?
O22 S2 N22 109.82(18) . . ?
O21 S2 N22 109.54(18) . . ?
O22 S2 C27 107.5(2) . . ?
O21 S2 C27 106.7(2) . . ?
N22 S2 C27 103.5(2) . . ?
C21 N21 C25 121.0(3) . . ?
C21 N21 Au2 125.4(3) . . ?
C25 N21 Au2 113.6(3) . . ?
C26 N22 S2 119.4(3) . . ?
C26 N22 Au2 108.8(2) . . ?
S2 N22 Au2 115.97(19) . . ?
N21 C21 C22 120.4(4) . . ?
C21 C22 C23 119.4(4) . . ?
C24 C23 C22 120.2(4) . . ?
C23 C24 C25 118.8(4) . . ?
N21 C25 C24 120.2(4) . . ?
N21 C25 C26 115.9(3) . . ?
C24 C25 C26 123.9(4) . . ?
N22 C26 C25 111.0(3) . . ?

loop_
_geom_bond_atom_site_label_1
_geom_bond_atom_site_label_2
_geom_bond_distance
_geom_bond_site_symmetry_2
_geom_bond_publ_flag
Au1 N12 2.006(3) . ?
Au1 N11 2.046(3) . ?
Au1 Cl12 2.2720(10) . ?
Au1 Cl11 2.2872(10) . ?
S1 O12 1.429(3) . ?
S1 O11 1.450(3) . ?
S1 N12 1.617(4) . ?
S1 C17 1.759(4) . ?
N11 C11 1.348(5) . ?
N11 C15 1.365(5) . ?
N12 C16 1.476(5) . ?
C11 C12 1.379(6) . ?
C12 C13 1.388(6) . ?
C13 C14 1.388(6) . ?
C14 C15 1.384(6) . ?
C15 C16 1.508(6) . ?
Au2 N22 2.021(3) . ?
Au2 N21 2.037(3) . ?
Au2 Cl22 2.2800(10) . ?
Au2 Cl21 2.2807(10) . ?
S2 O22 1.436(3) . ?
S2 O21 1.442(3) . ?
S2 N22 1.635(3) . ?
S2 C27 1.763(4) . ?
N21 C21 1.351(5) . ?
N21 C25 1.355(5) . ?
N22 C26 1.488(5) . ?
C21 C22 1.379(6) . ?
C22 C23 1.388(6) . ?
C23 C24 1.376(6) . ?
C24 C25 1.399(5) . ?
C25 C26 1.494(5) . ?
